data_1563530
loop_
_publ_author_name
'Pasturel, M.'
'Pikul, A.P.'
'Potel, M.'
'Roisnel, T.'
'Tougait, O.'
'No\"el, H.'
'Kaczorowski, D.'

_publ_section_title
;
 Crystal structure and physical properties of the novel ternary
 intermetallics URuSi3&#x2212;x and U3Ru2Si7
;
_journal_issue 8
_journal_name_full 'Journal of Solid State Chemistry'
_journal_page_first 1884
_journal_page_last 1890
_journal_paper_doi 10.1016/j.jssc.2010.06.008
_journal_volume 183
_journal_year 2010
_chemical_compound_source 'synthesis as described'
_chemical_formula_moiety 'Ru1 Si3 U1'
_chemical_formula_sum 'Ru Si3 U'
_chemical_formula_weight 423.37
_space_group_IT_number 129
_space_group_name_Hall '-P 4a 2a'
_space_group_name_H-M_alt 'P 4/n m m :2'
_symmetry_cell_setting tetragonal
_symmetry_Int_Tables_number 129
_symmetry_space_group_name_Hall '-P 4a 2a'
_symmetry_space_group_name_H-M 'P 4/n m m :2'
_atom_sites_solution_hydrogens geom
_atom_sites_solution_primary direct
_atom_sites_solution_secondary difmap
_audit_conform_dict_location ftp://ftp.iucr.org/pub/cif_core.dic
_audit_conform_dict_name cif_core.dic
_audit_conform_dict_version 2.3
_audit_creation_date 2008-07-21T11:39:25-00:00
_audit_creation_method 'WinGX routine CIF_UPDATE'
_cell_angle_alpha 90
_cell_angle_beta 90
_cell_angle_gamma 90
_cell_formula_units_Z 18
_cell_length_a 12.1080(10)
_cell_length_b 12.1080(10)
_cell_length_c 9.8100(10)
_cell_measurement_reflns_used 15132
_cell_measurement_temperature 293(2)
_cell_measurement_theta_max 42.106
_cell_measurement_theta_min 2.91
_cell_measurement_wavelength 0.71073
_cell_volume 1438.2(2)
_computing_cell_refinement 'HKL Scalepack (Otwinowski & Minor 1997)'
_computing_data_collection 'Collect (Bruker AXS BV, 1997-2004)'
_computing_data_reduction 'HKL Denzo and Scalepack (Otwinowski & Minor 1997)'
_computing_molecular_graphics 'Ortep-3 for Windows (Farrugia, 1997)'
_computing_publication_material 'WinGX publication routines (Farrugia, 1999)'
_computing_structure_refinement 'SHELXL-97 (Sheldrick, 1997)'
_computing_structure_solution 'SIR97 (Giacovazzo et al, 1997)'
_diffrn_ambient_temperature 293(2)
_diffrn_detector 'CCD plate'
_diffrn_detector_area_resol_mean 9
_diffrn_measured_fraction_theta_full 0.999
_diffrn_measured_fraction_theta_max 0.999
_diffrn_measurement_device '95mm CCD camera on \k-goniostat'
_diffrn_measurement_device_type KappaCCD
_diffrn_measurement_method 'CCD rotation images, thick slices'
_diffrn_orient_matrix_type 'by Bruker AXS Collect from scalepack cell'
_diffrn_orient_matrix_UB_11 -0.653926E-1
_diffrn_orient_matrix_UB_12 -0.504437E-1
_diffrn_orient_matrix_UB_13 -0.4397E-3
_diffrn_orient_matrix_UB_21 -0.197196E-1
_diffrn_orient_matrix_UB_22 0.260991E-1
_diffrn_orient_matrix_UB_23 -0.935964E-1
_diffrn_orient_matrix_UB_31 0.464309E-1
_diffrn_orient_matrix_UB_32 -0.599597E-1
_diffrn_orient_matrix_UB_33 -0.403705E-1
_diffrn_radiation_monochromator graphite
_diffrn_radiation_probe x-ray
_diffrn_radiation_type MoK\a
_diffrn_radiation_wavelength 0.71073
_diffrn_reflns_av_R_equivalents 0.1269
_diffrn_reflns_av_unetI/netI 0.0496
_diffrn_reflns_limit_h_max 22
_diffrn_reflns_limit_h_min -22
_diffrn_reflns_limit_k_max 22
_diffrn_reflns_limit_k_min -22
_diffrn_reflns_limit_l_max 18
_diffrn_reflns_limit_l_min -16
_diffrn_reflns_number 33817
_diffrn_reflns_theta_full 42.09
_diffrn_reflns_theta_max 42.09
_diffrn_reflns_theta_min 3.16
_diffrn_source 'Enraf Nonius FR590'
_exptl_absorpt_coefficient_mu 56.158
_exptl_absorpt_correction_T_max 0.3659
_exptl_absorpt_correction_T_min 0.1333
_exptl_absorpt_correction_type analytical
_exptl_absorpt_process_details
;
        (see. N.W. Alcock (1970). Cryst. Computing, p271)
;
_exptl_crystal_colour metallic
_exptl_crystal_density_diffrn 8.799
_exptl_crystal_density_method 'not measured'
_exptl_crystal_description plate
_exptl_crystal_F_000 3204
_exptl_crystal_size_max 0.08
_exptl_crystal_size_mid 0.04
_exptl_crystal_size_min 0.02
_refine_diff_density_max 7.781
_refine_diff_density_min -7.162
_refine_diff_density_rms 0.944
_refine_ls_extinction_coef 0.00032(3)
_refine_ls_extinction_expression Fc^*^=kFc[1+0.001xFc^2^\l^3^/sin(2\q)]^-1/4^
_refine_ls_extinction_method SHELXL
_refine_ls_goodness_of_fit_ref 1.07
_refine_ls_hydrogen_treatment mixed
_refine_ls_matrix_type full
_refine_ls_number_parameters 73
_refine_ls_number_reflns 2818
_refine_ls_number_restraints 0
_refine_ls_restrained_S_all 1.07
_refine_ls_R_factor_all 0.0816
_refine_ls_R_factor_gt 0.0453
_refine_ls_shift/su_max 0.001
_refine_ls_shift/su_mean 0
_refine_ls_structure_factor_coef Fsqd
_refine_ls_weighting_details 'calc w=1/[\s^2^(Fo^2^)+(0.0399P)^2^+31.1497P] where P=(Fo^2^+2Fc^2^)/3'
_refine_ls_weighting_scheme calc
_refine_ls_wR_factor_gt 0.1142
_refine_ls_wR_factor_ref 0.1328
_reflns_number_gt 1796
_reflns_number_total 2818
_reflns_threshold_expression >2sigma(I)
_cod_data_source_file JSSC-2010-183-1884.cif
_cod_data_source_block urusi3
_cod_original_sg_symbol_H-M 'P 4/n m m'
_cod_database_code 1563530

loop_
_symmetry_equiv_pos_as_xyz
'x, y, z'
'-x+1/2, -y+1/2, z'
'x+1/2, -y, -z'
'-x, y+1/2, -z'
'-y, -x, -z'
'y+1/2, x+1/2, -z'
'y, -x+1/2, z'
'-y+1/2, x, z'
'-x, -y, -z'
'x-1/2, y-1/2, -z'
'-x-1/2, y, z'
'x, -y-1/2, z'
'y, x, z'
'-y-1/2, -x-1/2, z'
'-y, x-1/2, -z'
'y-1/2, -x, -z'

loop_
_atom_site_label
_atom_site_type_symbol
_atom_site_fract_x
_atom_site_fract_y
_atom_site_fract_z
_atom_site_U_iso_or_equiv
_atom_site_adp_type
_atom_site_occupancy
_atom_site_symmetry_multiplicity
_atom_site_calc_flag
_atom_site_refinement_flags
_atom_site_disorder_assembly
_atom_site_disorder_group
U1 U 0.25 0.25 0.74405(6) 0.00797(11) Uani 1 8 d S . .
U2 U 0.25 0.57929(3) 0.74629(3) 0.00987(8) Uani 1 2 d S . .
U3 U 0.085644(16) 0.085644(16) 0.24482(3) 0.00795(8) Uani 1 2 d S . .
Ru4 Ru 0.75 0.25 0 0.0093(2) Uani 1 8 d S . .
Ru5 Ru 0.25 0.25 0.40887(14) 0.0100(2) Uani 1 8 d S . .
Ru6 Ru 0.57342(4) 0.57342(4) 0.08801(7) 0.00803(13) Uani 1 2 d S . .
Ru7 Ru 0.42602(7) 0.57398(7) 0.5 0.0097(3) Uani 0.497(5) 2 d SP . .
Si7 Si 0.42602(7) 0.57398(7) 0.5 0.0097(3) Uani 0.503(5) 2 d SP . .
Si8 Si 0.25 0.60206(18) 0.42060(19) 0.0183(5) Uani 0.761(6) 2 d SP . .
Ru8 Ru 0.25 0.60206(18) 0.42060(19) 0.0183(5) Uani 0.239(6) 2 d SP . .
Si9 Si 0.25 0.25 0.1682(5) 0.0087(7) Uani 1 8 d S . .
Si10 Si 0.39547(18) 0.60453(18) 0 0.0189(6) Uani 1 2 d S . .
Si11 Si 0.25 0.0870(2) 0.0087(2) 0.0094(4) Uani 1 2 d S . .
Si12 Si 0.25 0.0711(3) 0.5038(3) 0.0195(6) Uani 1 2 d S . .
Si13 Si 0.25 0.5921(3) 0.1745(4) 0.0233(7) Uani 1 2 d S . .
Si14 Si 0.08110(14) 0.08110(14) 0.6705(3) 0.0115(5) Uani 1 2 d S . .

loop_
_atom_site_aniso_label
_atom_site_aniso_U_11
_atom_site_aniso_U_22
_atom_site_aniso_U_33
_atom_site_aniso_U_23
_atom_site_aniso_U_13
_atom_site_aniso_U_12
U1 0.00756(15) 0.00756(15) 0.0088(2) 0 0 0
U2 0.00703(13) 0.01121(15) 0.01137(15) 0.00292(10) 0 0
U3 0.00779(10) 0.00779(10) 0.00826(15) 0.00016(6) 0.00016(6) -0.00096(8)
Ru4 0.0077(3) 0.0077(3) 0.0127(5) 0 0 0
Ru5 0.0103(3) 0.0103(3) 0.0093(5) 0 0 0
Ru6 0.00801(16) 0.00801(16) 0.0081(2) 0.00049(13) 0.00049(13) -0.00022(19)
Ru7 0.0099(3) 0.0099(3) 0.0093(4) 0.0012(2) 0.0012(2) 0.0007(3)
Si7 0.0099(3) 0.0099(3) 0.0093(4) 0.0012(2) 0.0012(2) 0.0007(3)
Si8 0.0070(7) 0.0313(10) 0.0166(8) -0.0120(7) 0 0
Ru8 0.0070(7) 0.0313(10) 0.0166(8) -0.0120(7) 0 0
Si9 0.0088(12) 0.0088(12) 0.0085(18) 0 0 0
Si10 0.0137(7) 0.0137(7) 0.0292(15) -0.0088(8) -0.0088(8) 0.0030(10)
Si11 0.0057(9) 0.0147(11) 0.0079(9) -0.0022(7) 0 0
Si12 0.0137(12) 0.0209(13) 0.0241(14) 0.0132(11) 0 0
Si13 0.0129(12) 0.0110(11) 0.046(2) 0.0057(12) 0 0
Si14 0.0117(7) 0.0117(7) 0.0109(10) 0.0006(5) 0.0006(5) -0.0037(8)

loop_
_atom_type_symbol
_atom_type_description
_atom_type_scat_dispersion_real
_atom_type_scat_dispersion_imag
_atom_type_scat_source
Si Si 0.0817 0.0704 'International Tables Vol C Tables 4.2.6.8 and 6.1.1.4'
Ru Ru -1.2594 0.8363 'International Tables Vol C Tables 4.2.6.8 and 6.1.1.4'
U U -9.6767 9.6646 'International Tables Vol C Tables 4.2.6.8 and 6.1.1.4'

loop_
_exptl_crystal_face_index_h
_exptl_crystal_face_index_k
_exptl_crystal_face_index_l
_exptl_crystal_face_perp_dist
0 -1 0 0.008
1 12 -1 0.016
17 -1 -18 0.043
-18 -19 1 0.016
6 6 -1 0.017
0 0 1 0.03
-1 -1 -6 0.051
19 1 -1 0.022
-1 0 0 0.013
0 3 -2 0.034
1 -11 0 0.009
-2 16 -1 0.015
0 1 0 0.013

loop_
_geom_angle_atom_site_label_1
_geom_angle_atom_site_label_2
_geom_angle_atom_site_label_3
_geom_angle
_geom_angle_site_symmetry_1
_geom_angle_site_symmetry_3
Si14 U1 Si14 151.97(11) . 2
Si14 U1 Si14 86.64(3) . 12_565
Si14 U1 Si14 86.64(3) 2 12_565
Si14 U1 Si14 86.64(2) . 11_655
Si14 U1 Si14 86.64(3) 2 11_655
Si14 U1 Si14 151.97(11) 12_565 11_655
Si14 U1 Si12 50.02(5) . 13
Si14 U1 Si12 106.61(6) 2 13
Si14 U1 Si12 50.02(5) 12_565 13
Si14 U1 Si12 106.61(6) 11_655 13
Si14 U1 Si12 50.02(5) . .
Si14 U1 Si12 106.61(6) 2 .
Si14 U1 Si12 106.61(6) 12_565 .
Si14 U1 Si12 50.02(5) 11_655 .
Si12 U1 Si12 57.17(6) 13 .
Si14 U1 Si12 106.61(6) . 2
Si14 U1 Si12 50.02(5) 2 2
Si14 U1 Si12 50.02(5) 12_565 2
Si14 U1 Si12 106.61(6) 11_655 2
Si12 U1 Si12 57.17(6) 13 2
Si12 U1 Si12 85.16(10) . 2
Si14 U1 Si12 106.61(6) . 14_665
Si14 U1 Si12 50.02(5) 2 14_665
Si14 U1 Si12 106.61(6) 12_565 14_665
Si14 U1 Si12 50.02(5) 11_655 14_665
Si12 U1 Si12 85.16(10) 13 14_665
Si12 U1 Si12 57.17(6) . 14_665
Si12 U1 Si12 57.17(6) 2 14_665
Si14 U1 Si11 127.44(5) . 2_556
Si14 U1 Si11 77.15(6) 2 2_556
Si14 U1 Si11 77.15(6) 12_565 2_556
Si14 U1 Si11 127.44(5) 11_655 2_556
Si12 U1 Si11 125.89(4) 13 2_556
Si12 U1 Si11 174.66(7) . 2_556
Si12 U1 Si11 100.18(7) 2 2_556
Si12 U1 Si11 125.89(4) 14_665 2_556
Si14 U1 Si11 127.44(5) . 14_666
Si14 U1 Si11 77.15(6) 2 14_666
Si14 U1 Si11 127.44(5) 12_565 14_666
Si14 U1 Si11 77.15(6) 11_655 14_666
Si12 U1 Si11 174.66(7) 13 14_666
Si12 U1 Si11 125.89(4) . 14_666
Si12 U1 Si11 125.89(4) 2 14_666
Si12 U1 Si11 100.18(7) 14_665 14_666
Si11 U1 Si11 50.67(5) 2_556 14_666
Si14 U1 Si11 77.15(6) . 13_556
Si14 U1 Si11 127.44(5) 2 13_556
Si14 U1 Si11 77.15(6) 12_565 13_556
Si14 U1 Si11 127.44(5) 11_655 13_556
Si12 U1 Si11 100.18(7) 13 13_556
Si12 U1 Si11 125.89(4) . 13_556
Si12 U1 Si11 125.89(4) 2 13_556
Si12 U1 Si11 174.66(7) 14_665 13_556
Si11 U1 Si11 50.67(5) 2_556 13_556
Si11 U1 Si11 74.48(9) 14_666 13_556
Si14 U1 Si11 77.15(6) . 1_556
Si14 U1 Si11 127.44(5) 2 1_556
Si14 U1 Si11 127.44(5) 12_565 1_556
Si14 U1 Si11 77.15(6) 11_655 1_556
Si12 U1 Si11 125.89(4) 13 1_556
Si12 U1 Si11 100.18(7) . 1_556
Si12 U1 Si11 174.66(7) 2 1_556
Si12 U1 Si11 125.89(4) 14_665 1_556
Si11 U1 Si11 74.48(9) 2_556 1_556
Si11 U1 Si11 50.67(5) 14_666 1_556
Si11 U1 Si11 50.67(5) 13_556 1_556
Si14 U2 Si14 89.04(9) 12_565 2
Si14 U2 Si13 176.35(7) 12_565 5_666
Si14 U2 Si13 94.60(7) 2 5_666
Si14 U2 Si13 94.60(7) 12_565 6_456
Si14 U2 Si13 176.35(7) 2 6_456
Si13 U2 Si13 81.76(10) 5_666 6_456
Si14 U2 Si12 52.61(6) 12_565 2
Si14 U2 Si12 52.61(6) 2 2
Si13 U2 Si12 129.90(8) 5_666 2
Si13 U2 Si12 129.90(8) 6_456 2
Si14 U2 Si10 132.57(5) 12_565 1_556
Si14 U2 Si10 82.56(7) 2 1_556
Si13 U2 Si10 48.48(8) 5_666 1_556
Si13 U2 Si10 95.13(9) 6_456 1_556
Si12 U2 Si10 134.87(7) 2 1_556
Si14 U2 Si10 82.56(7) 12_565 11_656
Si14 U2 Si10 132.57(5) 2 11_656
Si13 U2 Si10 95.13(9) 5_666 11_656
Si13 U2 Si10 48.48(8) 6_456 11_656
Si12 U2 Si10 134.87(7) 2 11_656
Si10 U2 Si10 70.17(7) 1_556 11_656
Si14 U2 Ru8 134.01(6) 12_565 5_666
Si14 U2 Ru8 84.65(6) 2 5_666
Si13 U2 Ru8 46.37(8) 5_666 5_666
Si13 U2 Ru8 92.61(6) 6_456 5_666
Si12 U2 Ru8 89.22(6) 2 5_666
Si10 U2 Ru8 91.69(3) 1_556 5_666
Si10 U2 Ru8 132.49(6) 11_656 5_666
Si14 U2 Si8 134.01(6) 12_565 5_666
Si14 U2 Si8 84.65(6) 2 5_666
Si13 U2 Si8 46.37(8) 5_666 5_666
Si13 U2 Si8 92.61(6) 6_456 5_666
Si12 U2 Si8 89.22(6) 2 5_666
Si10 U2 Si8 91.69(3) 1_556 5_666
Si10 U2 Si8 132.49(6) 11_656 5_666
Ru8 U2 Si8 0.00(6) 5_666 5_666
Si14 U2 Ru8 84.65(6) 12_565 6_456
Si14 U2 Ru8 134.01(6) 2 6_456
Si13 U2 Ru8 92.61(6) 5_666 6_456
Si13 U2 Ru8 46.37(8) 6_456 6_456
Si12 U2 Ru8 89.22(6) 2 6_456
Si10 U2 Ru8 132.49(6) 1_556 6_456
Si10 U2 Ru8 91.69(3) 11_656 6_456
Ru8 U2 Ru8 68.38(6) 5_666 6_456
Si8 U2 Ru8 68.38(6) 5_666 6_456
Si14 U2 Si8 84.65(6) 12_565 6_456
Si14 U2 Si8 134.01(6) 2 6_456
Si13 U2 Si8 92.61(6) 5_666 6_456
Si13 U2 Si8 46.37(8) 6_456 6_456
Si12 U2 Si8 89.22(6) 2 6_456
Si10 U2 Si8 132.49(6) 1_556 6_456
Si10 U2 Si8 91.69(3) 11_656 6_456
Ru8 U2 Si8 68.38(6) 5_666 6_456
Si8 U2 Si8 68.38(6) 5_666 6_456
Ru8 U2 Si8 0.00(6) 6_456 6_456
Si14 U2 Si8 78.65(6) 12_565 .
Si14 U2 Si8 78.65(6) 2 .
Si13 U2 Si8 101.79(9) 5_666 .
Si13 U2 Si8 101.79(8) 6_456 .
Si12 U2 Si8 42.36(8) 2 .
Si10 U2 Si8 143.19(2) 1_556 .
Si10 U2 Si8 143.19(2) 11_656 .
Ru8 U2 Si8 55.43(5) 5_666 .
Si8 U2 Si8 55.43(5) 5_666 .
Ru8 U2 Si8 55.43(5) 6_456 .
Si8 U2 Si8 55.43(5) 6_456 .
Si9 U3 Si14 178.73(10) . 9_556
Si9 U3 Si13 88.72(5) . 14_665
Si14 U3 Si13 91.57(5) 9_556 14_665
Si9 U3 Si13 88.72(5) . 2
Si14 U3 Si13 91.57(5) 9_556 2
Si13 U3 Si13 153.13(16) 14_665 2
Si9 U3 Si11 49.87(8) . 13
Si14 U3 Si11 131.15(6) 9_556 13
Si13 U3 Si11 53.09(9) 14_665 13
Si13 U3 Si11 106.75(9) 2 13
Si9 U3 Si11 49.87(8) . .
Si14 U3 Si11 131.15(6) 9_556 .
Si13 U3 Si11 106.75(9) 14_665 .
Si13 U3 Si11 53.09(9) 2 .
Si11 U3 Si11 54.38(8) 13 .
Si9 U3 Ru6 135.59(9) . 2
Si14 U3 Ru6 45.68(5) 9_556 2
Si13 U3 Ru6 81.61(5) 14_665 2
Si13 U3 Ru6 81.61(5) 2 2
Si11 U3 Ru6 91.81(4) 13 2
Si11 U3 Ru6 91.81(4) . 2
Si9 U3 Si7 130.66(8) . 2
Si14 U3 Si7 48.26(4) 9_556 2
Si13 U3 Si7 123.56(8) 14_665 2
Si13 U3 Si7 76.96(8) 2 2
Si11 U3 Si7 176.26(4) 13 2
Si11 U3 Si7 129.21(5) . 2
Ru6 U3 Si7 89.170(14) 2 2
Si9 U3 Ru7 130.66(8) . 2
Si14 U3 Ru7 48.26(4) 9_556 2
Si13 U3 Ru7 123.56(8) 14_665 2
Si13 U3 Ru7 76.96(8) 2 2
Si11 U3 Ru7 176.26(4) 13 2
Si11 U3 Ru7 129.21(5) . 2
Ru6 U3 Ru7 89.170(14) 2 2
Si7 U3 Ru7 0.000(6) 2 2
Si9 U3 Si7 130.66(8) . 10_556
Si14 U3 Si7 48.26(4) 9_556 10_556
Si13 U3 Si7 76.96(8) 14_665 10_556
Si13 U3 Si7 123.56(8) 2 10_556
Si11 U3 Si7 129.21(5) 13 10_556
Si11 U3 Si7 176.26(4) . 10_556
Ru6 U3 Si7 89.170(14) 2 10_556
Si7 U3 Si7 47.18(4) 2 10_556
Ru7 U3 Si7 47.18(4) 2 10_556
Si9 U3 Ru7 130.66(8) . 10_556
Si14 U3 Ru7 48.26(4) 9_556 10_556
Si13 U3 Ru7 76.96(8) 14_665 10_556
Si13 U3 Ru7 123.56(8) 2 10_556
Si11 U3 Ru7 129.21(5) 13 10_556
Si11 U3 Ru7 176.26(4) . 10_556
Ru6 U3 Ru7 89.170(14) 2 10_556
Si7 U3 Ru7 47.18(4) 2 10_556
Ru7 U3 Ru7 47.18(4) 2 10_556
Si7 U3 Ru7 0.000(6) 10_556 10_556
Si9 U3 Si12 79.59(9) . 13
Si14 U3 Si12 99.29(6) 9_556 13
Si13 U3 Si12 74.59(9) 14_665 13
Si13 U3 Si12 131.01(9) 2 13
Si11 U3 Si12 101.26(5) 13 13
Si11 U3 Si12 128.93(6) . 13
Ru6 U3 Si12 137.07(6) 2 13
Si7 U3 Si12 75.64(4) 2 13
Ru7 U3 Si12 75.64(4) 2 13
Si7 U3 Si12 51.15(4) 10_556 13
Ru7 U3 Si12 51.15(4) 10_556 13
Si10 Ru4 Si10 180 3_565 4_645
Si10 Ru4 Si10 90 3_565 9_665
Si10 Ru4 Si10 90 4_645 9_665
Si10 Ru4 Si10 90 3_565 10_655
Si10 Ru4 Si10 90 4_645 10_655
Si10 Ru4 Si10 180 9_665 10_655
Si10 Ru4 Si13 58.21(5) 3_565 14_765
Si10 Ru4 Si13 121.79(5) 4_645 14_765
Si10 Ru4 Si13 121.79(5) 9_665 14_765
Si10 Ru4 Si13 58.21(5) 10_655 14_765
Si10 Ru4 Si13 121.79(5) 3_565 10_655
Si10 Ru4 Si13 58.21(5) 4_645 10_655
Si10 Ru4 Si13 121.79(5) 9_665 10_655
Si10 Ru4 Si13 58.21(5) 10_655 10_655
Si13 Ru4 Si13 116.42(10) 14_765 10_655
Si10 Ru4 Si13 58.21(5) 3_565 9_665
Si10 Ru4 Si13 121.79(5) 4_645 9_665
Si10 Ru4 Si13 58.21(5) 9_665 9_665
Si10 Ru4 Si13 121.79(5) 10_655 9_665
Si13 Ru4 Si13 116.42(10) 14_765 9_665
Si13 Ru4 Si13 96.32(18) 10_655 9_665
Si10 Ru4 Si13 121.79(5) 3_565 13
Si10 Ru4 Si13 58.21(5) 4_645 13
Si10 Ru4 Si13 58.21(5) 9_665 13
Si10 Ru4 Si13 121.79(5) 10_655 13
Si13 Ru4 Si13 96.32(18) 14_765 13
Si13 Ru4 Si13 116.42(10) 10_655 13
Si13 Ru4 Si13 116.42(10) 9_665 13
Si10 Ru4 U2 116.857(4) 3_565 13_554
Si10 Ru4 U2 63.143(4) 4_645 13_554
Si10 Ru4 U2 63.143(4) 9_665 13_554
Si10 Ru4 U2 116.856(4) 10_655 13_554
Si13 Ru4 U2 171.55(9) 14_765 13_554
Si13 Ru4 U2 59.13(6) 10_655 13_554
Si13 Ru4 U2 59.13(6) 9_665 13_554
Si13 Ru4 U2 92.13(9) 13 13_554
Si10 Ru4 U2 63.143(4) 3_565 9_666
Si10 Ru4 U2 116.857(4) 4_645 9_666
Si10 Ru4 U2 63.144(4) 9_665 9_666
Si10 Ru4 U2 116.856(4) 10_655 9_666
Si13 Ru4 U2 59.13(6) 14_765 9_666
Si13 Ru4 U2 171.55(9) 10_655 9_666
Si13 Ru4 U2 92.13(9) 9_665 9_666
Si13 Ru4 U2 59.13(6) 13 9_666
U2 Ru4 U2 126.287(8) 13_554 9_666
Si10 Ru4 U2 63.144(4) 3_565 14_764
Si10 Ru4 U2 116.856(4) 4_645 14_764
Si10 Ru4 U2 116.857(4) 9_665 14_764
Si10 Ru4 U2 63.143(4) 10_655 14_764
Si13 Ru4 U2 92.13(9) 14_765 14_764
Si13 Ru4 U2 59.13(6) 10_655 14_764
Si13 Ru4 U2 59.13(6) 9_665 14_764
Si13 Ru4 U2 171.55(9) 13 14_764
U2 Ru4 U2 79.417(13) 13_554 14_764
U2 Ru4 U2 126.287(8) 9_666 14_764
Si10 Ru4 U2 116.857(4) 3_565 10_656
Si10 Ru4 U2 63.144(4) 4_645 10_656
Si10 Ru4 U2 116.856(4) 9_665 10_656
Si10 Ru4 U2 63.143(4) 10_655 10_656
Si13 Ru4 U2 59.13(6) 14_765 10_656
Si13 Ru4 U2 92.13(9) 10_655 10_656
Si13 Ru4 U2 171.55(9) 9_665 10_656
Si13 Ru4 U2 59.13(6) 13 10_656
U2 Ru4 U2 126.287(8) 13_554 10_656
U2 Ru4 U2 79.417(13) 9_666 10_656
U2 Ru4 U2 126.287(8) 14_764 10_656
Si12 Ru5 Si12 81.03(6) 2 14_665
Si12 Ru5 Si12 81.03(6) 2 13
Si12 Ru5 Si12 133.48(17) 14_665 13
Si12 Ru5 Si12 133.48(17) 2 .
Si12 Ru5 Si12 81.03(6) 14_665 .
Si12 Ru5 Si12 81.03(6) 13 .
Si12 Ru5 Si9 113.26(9) 2 .
Si12 Ru5 Si9 113.26(9) 14_665 .
Si12 Ru5 Si9 113.26(9) 13 .
Si12 Ru5 Si9 113.26(9) . .
Si12 Ru5 U3 139.46(3) 2 .
Si12 Ru5 U3 139.46(3) 14_665 .
Si12 Ru5 U3 68.41(6) 13 .
Si12 Ru5 U3 68.41(6) . .
Si9 Ru5 U3 60.24(2) . .
Si12 Ru5 U3 68.41(6) 2 2
Si12 Ru5 U3 68.41(6) 14_665 2
Si12 Ru5 U3 139.46(3) 13 2
Si12 Ru5 U3 139.46(3) . 2
Si9 Ru5 U3 60.24(2) . 2
U3 Ru5 U3 120.48(4) . 2
Si12 Ru5 U3 68.41(6) 2 12_565
Si12 Ru5 U3 139.46(3) 14_665 12_565
Si12 Ru5 U3 68.41(6) 13 12_565
Si12 Ru5 U3 139.46(3) . 12_565
Si9 Ru5 U3 60.24(2) . 12_565
U3 Ru5 U3 75.735(19) . 12_565
U3 Ru5 U3 75.735(19) 2 12_565
Si12 Ru5 U3 139.46(3) 2 11_655
Si12 Ru5 U3 68.41(6) 14_665 11_655
Si12 Ru5 U3 139.46(3) 13 11_655
Si12 Ru5 U3 68.41(6) . 11_655
Si9 Ru5 U3 60.24(2) . 11_655
U3 Ru5 U3 75.735(19) . 11_655
U3 Ru5 U3 75.735(19) 2 11_655
U3 Ru5 U3 120.48(4) 12_565 11_655
Si12 Ru5 U1 66.74(9) 2 .
Si12 Ru5 U1 66.74(9) 14_665 .
Si12 Ru5 U1 66.74(9) 13 .
Si12 Ru5 U1 66.74(9) . .
Si9 Ru5 U1 180 . .
U3 Ru5 U1 119.76(2) . .
U3 Ru5 U1 119.76(2) 2 .
U3 Ru5 U1 119.76(2) 12_565 .
U3 Ru5 U1 119.76(2) 11_655 .
Si11 Ru6 Si11 73.04(12) 10_665 6
Si11 Ru6 Si10 132.51(6) 10_665 .
Si11 Ru6 Si10 76.69(7) 6 .
Si11 Ru6 Si10 76.69(7) 10_665 9_665
Si11 Ru6 Si10 132.51(6) 6 9_665
Si10 Ru6 Si10 99.13(10) . 9_665
Si11 Ru6 Si14 111.44(7) 10_665 10_666
Si11 Ru6 Si14 111.44(7) 6 10_666
Si10 Ru6 Si14 113.34(5) . 10_666
Si10 Ru6 Si14 113.34(5) 9_665 10_666
Si11 Ru6 Ru6 110.08(6) 10_665 9_665
Si11 Ru6 Ru6 110.08(6) 6 9_665
Si10 Ru6 Ru6 49.57(5) . 9_665
Si10 Ru6 Ru6 49.57(5) 9_665 9_665
Si14 Ru6 Ru6 127.66(7) 10_666 9_665
Si11 Ru6 U3 143.47(6) 10_665 2
Si11 Ru6 U3 143.47(6) 6 2
Si10 Ru6 U3 73.45(2) . 2
Si10 Ru6 U3 73.45(2) 9_665 2
Si14 Ru6 U3 63.72(6) 10_666 2
Ru6 Ru6 U3 63.94(2) 9_665 2
Si11 Ru6 U2 69.12(6) 10_665 9_666
Si11 Ru6 U2 132.27(7) 6 9_666
Si10 Ru6 U2 151.01(4) . 9_666
Si10 Ru6 U2 63.80(4) 9_665 9_666
Si14 Ru6 U2 59.919(12) 10_666 9_666
Ru6 Ru6 U2 109.506(17) 9_665 9_666
U3 Ru6 U2 79.014(13) 2 9_666
Si11 Ru6 U2 132.27(7) 10_665 5_666
Si11 Ru6 U2 69.12(6) 6 5_666
Si10 Ru6 U2 63.80(4) . 5_666
Si10 Ru6 U2 151.01(4) 9_665 5_666
Si14 Ru6 U2 59.919(12) 10_666 5_666
Ru6 Ru6 U2 109.506(17) 9_665 5_666
U3 Ru6 U2 79.014(13) 2 5_666
U2 Ru6 U2 119.68(2) 9_666 5_666
Si11 Ru6 U3 63.37(6) 10_665 10_665
Si11 Ru6 U3 63.37(6) 6 10_665
Si10 Ru6 U3 70.60(3) . 10_665
Si10 Ru6 U3 70.60(3) 9_665 10_665
Si14 Ru6 U3 173.15(6) 10_666 10_665
Ru6 Ru6 U3 59.19(2) 9_665 10_665
U3 Ru6 U3 123.13(2) 2 10_665
U2 Ru6 U3 119.569(12) 9_666 10_665
U2 Ru6 U3 119.569(12) 5_666 10_665
Si11 Ru6 U1 65.40(6) 10_665 9_666
Si11 Ru6 U1 65.40(6) 6 9_666
Si10 Ru6 U1 130.18(5) . 9_666
Si10 Ru6 U1 130.18(5) 9_665 9_666
Si14 Ru6 U1 58.24(6) 10_666 9_666
Ru6 Ru6 U1 174.10(4) 9_665 9_666
U3 Ru6 U1 121.96(2) 2 9_666
U2 Ru6 U1 72.929(13) 9_666 9_666
U2 Ru6 U1 72.929(13) 5_666 9_666
U3 Ru6 U1 114.91(2) 10_665 9_666
Si8 Ru7 Ru8 80.79(10) . 5_666
Si8 Ru7 Si8 80.79(10) . 5_666
Ru8 Ru7 Si8 0.00(15) 5_666 5_666
Si8 Ru7 Si14 117.55(7) . 10_666
Ru8 Ru7 Si14 107.72(7) 5_666 10_666
Si8 Ru7 Si14 107.72(7) 5_666 10_666
Si8 Ru7 Si14 107.72(7) . 2
Ru8 Ru7 Si14 117.55(7) 5_666 2
Si8 Ru7 Si14 117.55(7) 5_666 2
Si14 Ru7 Si14 119.54(7) 10_666 2
Si8 Ru7 Si7 139.60(5) . 9_666
Ru8 Ru7 Si7 139.60(5) 5_666 9_666
Si8 Ru7 Si7 139.60(5) 5_666 9_666
Si14 Ru7 Si7 59.77(4) 10_666 9_666
Si14 Ru7 Si7 59.77(4) 2 9_666
Si8 Ru7 Ru7 139.60(5) . 9_666
Ru8 Ru7 Ru7 139.60(5) 5_666 9_666
Si8 Ru7 Ru7 139.60(5) 5_666 9_666
Si14 Ru7 Ru7 59.77(4) 10_666 9_666
Si14 Ru7 Ru7 59.77(4) 2 9_666
Si7 Ru7 Ru7 0.00(3) 9_666 9_666
Si8 Ru7 Si12 118.16(8) . 6_556
Ru8 Ru7 Si12 51.84(8) 5_666 6_556
Si8 Ru7 Si12 51.84(8) 5_666 6_556
Si14 Ru7 Si12 59.34(8) 10_666 6_556
Si14 Ru7 Si12 127.34(8) 2 6_556
Si7 Ru7 Si12 95.50(6) 9_666 6_556
Ru7 Ru7 Si12 95.50(6) 9_666 6_556
Si8 Ru7 Si12 51.84(8) . 2
Ru8 Ru7 Si12 118.16(8) 5_666 2
Si8 Ru7 Si12 118.16(8) 5_666 2
Si14 Ru7 Si12 127.34(8) 10_666 2
Si14 Ru7 Si12 59.34(8) 2 2
Si7 Ru7 Si12 95.50(6) 9_666 2
Ru7 Ru7 Si12 95.50(6) 9_666 2
Si12 Ru7 Si12 169.00(12) 6_556 2
Si8 Ru7 U3 145.99(5) . 10_666
Ru8 Ru7 U3 77.33(4) 5_666 10_666
Si8 Ru7 U3 77.33(4) 5_666 10_666
Si14 Ru7 U3 93.93(6) 10_666 10_666
Si14 Ru7 U3 61.87(6) 2 10_666
Si7 Ru7 U3 66.412(19) 9_666 10_666
Ru7 Ru7 U3 66.412(19) 9_666 10_666
Si12 Ru7 U3 65.66(6) 6_556 10_666
Si12 Ru7 U3 119.26(7) 2 10_666
Si8 Ru7 U3 77.33(4) . 2
Ru8 Ru7 U3 145.99(5) 5_666 2
Si8 Ru7 U3 145.99(5) 5_666 2
Si14 Ru7 U3 61.87(6) 10_666 2
Si14 Ru7 U3 93.93(6) 2 2
Si7 Ru7 U3 66.412(19) 9_666 2
Ru7 Ru7 U3 66.412(19) 9_666 2
Si12 Ru7 U3 119.26(7) 6_556 2
Si12 Ru7 U3 65.66(6) 2 2
U3 Ru7 U3 132.82(4) 10_666 2
Si12 Si8 Ru7 74.86(6) 2 .
Si12 Si8 Si7 74.86(6) 2 11_655
Ru7 Si8 Si7 136.52(10) . 11_655
Si12 Si8 Ru7 74.86(6) 2 11_655
Ru7 Si8 Ru7 136.52(10) . 11_655
Si7 Si8 Ru7 0.00(5) 11_655 11_655
Si12 Si8 Si13 108.41(13) 2 .
Ru7 Si8 Si13 109.37(5) . .
Si7 Si8 Si13 109.37(5) 11_655 .
Ru7 Si8 Si13 109.37(5) 11_655 .
Si12 Si8 Ru8 111.80(10) 2 5_666
Ru7 Si8 Ru8 49.60(5) . 5_666
Si7 Si8 Ru8 118.09(8) 11_655 5_666
Ru7 Si8 Ru8 118.09(8) 11_655 5_666
Si13 Si8 Ru8 123.59(11) . 5_666
Si12 Si8 Ru8 111.80(10) 2 6_456
Ru7 Si8 Ru8 118.09(8) . 6_456
Si7 Si8 Ru8 49.60(5) 11_655 6_456
Ru7 Si8 Ru8 49.60(5) 11_655 6_456
Si13 Si8 Ru8 123.59(11) . 6_456
Ru8 Si8 Ru8 74.07(7) 5_666 6_456
Si12 Si8 U2 135.23(5) 2 5_666
Ru7 Si8 U2 69.84(3) . 5_666
Si7 Si8 U2 149.31(8) 11_655 5_666
Ru7 Si8 U2 149.31(8) 11_655 5_666
Si13 Si8 U2 60.99(6) . 5_666
Ru8 Si8 U2 62.61(6) 5_666 5_666
Ru8 Si8 U2 108.73(5) 6_456 5_666
Si12 Si8 U2 135.23(5) 2 6_456
Ru7 Si8 U2 149.31(8) . 6_456
Si7 Si8 U2 69.84(3) 11_655 6_456
Ru7 Si8 U2 69.84(3) 11_655 6_456
Si13 Si8 U2 60.99(6) . 6_456
Ru8 Si8 U2 108.73(5) 5_666 6_456
Ru8 Si8 U2 62.61(6) 6_456 6_456
U2 Si8 U2 80.85(5) 5_666 6_456
Si12 Si8 U2 63.80(9) 2 .
Ru7 Si8 U2 69.45(5) . .
Si7 Si8 U2 69.45(5) 11_655 .
Ru7 Si8 U2 69.45(5) 11_655 .
Si13 Si8 U2 172.21(11) . .
Ru8 Si8 U2 61.96(6) 5_666 .
Ru8 Si8 U2 61.96(6) 6_456 .
U2 Si8 U2 124.06(4) 5_666 .
U2 Si8 U2 124.06(4) 6_456 .
Ru5 Si9 Si11 128.42(10) . 13
Ru5 Si9 Si11 128.42(10) . .
Si11 Si9 Si11 67.29(10) 13 .
Ru5 Si9 Si11 128.42(10) . 2
Si11 Si9 Si11 67.29(10) 13 2
Si11 Si9 Si11 103.2(2) . 2
Ru5 Si9 Si11 128.42(10) . 14_665
Si11 Si9 Si11 103.2(2) 13 14_665
Si11 Si9 Si11 67.29(10) . 14_665
Si11 Si9 Si11 67.29(10) 2 14_665
Ru5 Si9 U3 75.05(9) . 2
Si11 Si9 U3 134.07(8) 13 2
Si11 Si9 U3 134.07(8) . 2
Si11 Si9 U3 67.98(4) 2 2
Si11 Si9 U3 67.98(4) 14_665 2
Ru5 Si9 U3 75.05(9) . 12_565
Si11 Si9 U3 67.98(4) 13 12_565
Si11 Si9 U3 134.07(8) . 12_565
Si11 Si9 U3 67.98(4) 2 12_565
Si11 Si9 U3 134.07(8) 14_665 12_565
U3 Si9 U3 86.18(4) 2 12_565
Ru5 Si9 U3 75.05(9) . .
Si11 Si9 U3 67.98(4) 13 .
Si11 Si9 U3 67.98(4) . .
Si11 Si9 U3 134.07(8) 2 .
Si11 Si9 U3 134.07(8) 14_665 .
U3 Si9 U3 150.10(18) 2 .
U3 Si9 U3 86.18(4) 12_565 .
Ru5 Si9 U3 75.05(9) . 11_655
Si11 Si9 U3 134.07(8) 13 11_655
Si11 Si9 U3 67.98(4) . 11_655
Si11 Si9 U3 134.07(8) 2 11_655
Si11 Si9 U3 67.98(4) 14_665 11_655
U3 Si9 U3 86.18(4) 2 11_655
U3 Si9 U3 150.10(18) 12_565 11_655
U3 Si9 U3 86.18(4) . 11_655
Ru6 Si10 Ru6 80.87(10) . 9_665
Ru6 Si10 Si13 108.31(8) . 5_665
Ru6 Si10 Si13 113.00(8) 9_665 5_665
Ru6 Si10 Si13 113.00(8) . .
Ru6 Si10 Si13 108.31(8) 9_665 .
Si13 Si10 Si13 124.84(18) 5_665 .
Ru6 Si10 Ru4 139.57(5) . 9_665
Ru6 Si10 Ru4 139.57(5) 9_665 9_665
Si13 Si10 Ru4 62.42(9) 5_665 9_665
Si13 Si10 Ru4 62.42(9) . 9_665
Ru6 Si10 U2 143.99(8) . 1_554
Ru6 Si10 U2 72.692(16) 9_665 1_554
Si13 Si10 U2 62.71(8) 5_665 1_554
Si13 Si10 U2 98.48(9) . 1_554
Ru4 Si10 U2 70.37(5) 9_665 1_554
Ru6 Si10 U2 72.692(16) . 5_666
Ru6 Si10 U2 143.99(8) 9_665 5_666
Si13 Si10 U2 98.48(9) 5_665 5_666
Si13 Si10 U2 62.71(8) . 5_666
Ru4 Si10 U2 70.37(5) 9_665 5_666
U2 Si10 U2 140.74(11) 1_554 5_666
Ru6 Si10 U3 67.72(5) . 10_665
Ru6 Si10 U3 64.03(5) 9_665 10_665
Si13 Si10 U3 60.40(7) 5_665 10_665
Si13 Si10 U3 172.30(10) . 10_665
Ru4 Si10 U3 122.46(4) 9_665 10_665
U2 Si10 U3 78.761(15) 1_554 10_665
U2 Si10 U3 123.74(2) 5_666 10_665
Ru6 Si10 U3 64.03(5) . 2
Ru6 Si10 U3 67.72(5) 9_665 2
Si13 Si10 U3 172.30(10) 5_665 2
Si13 Si10 U3 60.40(7) . 2
Ru4 Si10 U3 122.46(4) 9_665 2
U2 Si10 U3 123.74(2) 1_554 2
U2 Si10 U3 78.761(15) 5_666 2
U3 Si10 U3 115.08(9) 10_665 2
Ru6 Si11 Ru6 131.51(11) 4_645 10
Ru6 Si11 Si9 107.84(7) 4_645 .
Ru6 Si11 Si9 107.84(7) 10 .
Ru6 Si11 Si13 100.75(7) 4_645 2
Ru6 Si11 Si13 100.75(7) 10 2
Si9 Si11 Si13 104.72(14) . 2
Ru6 Si11 Si11 53.48(6) 4_645 14_665
Ru6 Si11 Si11 133.98(6) 10 14_665
Si9 Si11 Si11 56.36(5) . 14_665
Si13 Si11 Si11 124.45(5) 2 14_665
Ru6 Si11 Si11 133.98(6) 4_645 13
Ru6 Si11 Si11 53.48(6) 10 13
Si9 Si11 Si11 56.36(5) . 13
Si13 Si11 Si11 124.45(5) 2 13
Si11 Si11 Si11 90 14_665 13
Ru6 Si11 U3 73.28(3) 4_645 11_655
Ru6 Si11 U3 154.24(9) 10 11_655
Si9 Si11 U3 62.16(7) . 11_655
Si13 Si11 U3 62.65(7) 2 11_655
Si11 Si11 U3 62.81(4) 14_665 11_655
Si11 Si11 U3 117.69(4) 13 11_655
Ru6 Si11 U3 154.24(9) 4_645 .
Ru6 Si11 U3 73.28(3) 10 .
Si9 Si11 U3 62.16(7) . .
Si13 Si11 U3 62.65(7) 2 .
Si11 Si11 U3 117.69(4) 14_665 .
Si11 Si11 U3 62.81(4) 13 .
U3 Si11 U3 81.33(6) 11_655 .
Ru6 Si11 U1 73.77(6) 4_645 1_554
Ru6 Si11 U1 73.77(6) 10 1_554
Si9 Si11 U1 91.18(11) . 1_554
Si13 Si11 U1 164.10(12) 2 1_554
Si11 Si11 U1 64.66(3) 14_665 1_554
Si11 Si11 U1 64.66(3) 13 1_554
U3 Si11 U1 127.38(6) 11_655 1_554
U3 Si11 U1 127.38(6) . 1_554
Ru6 Si11 U2 68.78(6) 4_645 2_554
Ru6 Si11 U2 68.78(6) 10 2_554
Si9 Si11 U2 166.45(13) . 2_554
Si13 Si11 U2 88.83(10) 2 2_554
Si11 Si11 U2 115.83(3) 14_665 2_554
Si11 Si11 U2 115.83(3) 13 2_554
U3 Si11 U2 126.45(6) 11_655 2_554
U3 Si11 U2 126.45(6) . 2_554
U1 Si11 U2 75.28(5) 1_554 2_554
Ru8 Si12 Si8 0.00(4) 2 2
Ru8 Si12 Ru5 135.47(15) 2 .
Si8 Si12 Ru5 135.47(15) 2 .
Ru8 Si12 Si14 105.62(10) 2 11_655
Si8 Si12 Si14 105.62(10) 2 11_655
Ru5 Si12 Si14 101.77(10) . 11_655
Ru8 Si12 Si14 105.62(10) 2 .
Si8 Si12 Si14 105.62(10) 2 .
Ru5 Si12 Si14 101.77(10) . .
Si14 Si12 Si14 102.55(15) 11_655 .
Ru8 Si12 Si7 53.30(6) 2 2
Si8 Si12 Si7 53.30(6) 2 2
Ru5 Si12 Si7 125.38(6) . 2
Si14 Si12 Si7 129.77(12) 11_655 2
Si14 Si12 Si7 55.65(6) . 2
Ru8 Si12 Ru7 53.30(6) 2 2
Si8 Si12 Ru7 53.30(6) 2 2
Ru5 Si12 Ru7 125.38(6) . 2
Si14 Si12 Ru7 129.77(12) 11_655 2
Si14 Si12 Ru7 55.65(6) . 2
Si7 Si12 Ru7 0.000(5) 2 2
Ru8 Si12 Si7 53.30(6) 2 12_565
Si8 Si12 Si7 53.30(6) 2 12_565
Ru5 Si12 Si7 125.38(6) . 12_565
Si14 Si12 Si7 55.65(6) 11_655 12_565
Si14 Si12 Si7 129.77(12) . 12_565
Si7 Si12 Si7 100.99(12) 2 12_565
Ru7 Si12 Si7 100.99(12) 2 12_565
Ru8 Si12 Ru7 53.30(6) 2 12_565
Si8 Si12 Ru7 53.30(6) 2 12_565
Ru5 Si12 Ru7 125.38(6) . 12_565
Si14 Si12 Ru7 55.65(6) 11_655 12_565
Si14 Si12 Ru7 129.77(12) . 12_565
Si7 Si12 Ru7 100.99(12) 2 12_565
Ru7 Si12 Ru7 100.99(12) 2 12_565
Si7 Si12 Ru7 0.00(3) 12_565 12_565
Ru8 Si12 U2 73.83(9) 2 2
Si8 Si12 U2 73.83(9) 2 2
Ru5 Si12 U2 150.69(15) . 2
Si14 Si12 U2 62.14(7) 11_655 2
Si14 Si12 U2 62.14(7) . 2
Si7 Si12 U2 67.92(6) 2 2
Ru7 Si12 U2 67.92(6) 2 2
Si7 Si12 U2 67.92(6) 12_565 2
Ru7 Si12 U2 67.92(6) 12_565 2
Ru8 Si12 U1 153.84(13) 2 .
Si8 Si12 U1 153.84(13) 2 .
Ru5 Si12 U1 70.68(9) . .
Si14 Si12 U1 60.62(9) 11_655 .
Si14 Si12 U1 60.62(9) . .
Si7 Si12 U1 116.12(7) 2 .
Ru7 Si12 U1 116.12(7) 2 .
Si7 Si12 U1 116.12(7) 12_565 .
Ru7 Si12 U1 116.12(7) 12_565 .
U2 Si12 U1 80.01(8) 2 .
Ru8 Si12 U3 76.45(9) 2 .
Si8 Si12 U3 76.45(9) 2 .
Ru5 Si12 U3 68.87(6) . .
Si14 Si12 U3 165.53(10) 11_655 .
Si14 Si12 U3 90.43(6) . .
Si7 Si12 U3 63.19(4) 2 .
Ru7 Si12 U3 63.19(4) 2 .
Si7 Si12 U3 119.95(11) 12_565 .
Ru7 Si12 U3 119.95(11) 12_565 .
U2 Si12 U3 131.09(7) 2 .
U1 Si12 U3 122.82(8) . .
Si8 Si13 Si10 133.76(8) . 11_655
Si8 Si13 Si10 133.76(8) . .
Si10 Si13 Si10 91.43(16) 11_655 .
Si8 Si13 Ru4 128.98(15) . 9_665
Si10 Si13 Ru4 59.37(10) 11_655 9_665
Si10 Si13 Ru4 59.37(10) . 9_665
Si8 Si13 Si11 129.72(15) . 2
Si10 Si13 Si11 68.38(10) 11_655 2
Si10 Si13 Si11 68.38(10) . 2
Ru4 Si13 Si11 101.30(15) 9_665 2
Si8 Si13 U2 72.64(10) . 5_666
Si10 Si13 U2 130.67(14) 11_655 5_666
Si10 Si13 U2 68.81(4) . 5_666
Ru4 Si13 U2 71.94(7) 9_665 5_666
Si11 Si13 U2 133.10(7) 2 5_666
Si8 Si13 U2 72.64(10) . 6_456
Si10 Si13 U2 68.81(4) 11_655 6_456
Si10 Si13 U2 130.67(14) . 6_456
Ru4 Si13 U2 71.94(7) 9_665 6_456
Si11 Si13 U2 133.10(7) 2 6_456
U2 Si13 U2 90.09(9) 5_666 6_456
Si8 Si13 U3 78.85(10) . 12_565
Si10 Si13 U3 74.34(8) 11_655 12_565
Si10 Si13 U3 132.54(14) . 12_565
Ru4 Si13 U3 133.26(9) 9_665 12_565
Si11 Si13 U3 64.26(7) 2 12_565
U2 Si13 U3 150.97(16) 5_666 12_565
U2 Si13 U3 86.51(4) 6_456 12_565
Si8 Si13 U3 78.85(10) . 2
Si10 Si13 U3 132.54(14) 11_655 2
Si10 Si13 U3 74.34(8) . 2
Ru4 Si13 U3 133.26(9) 9_665 2
Si11 Si13 U3 64.26(7) 2 2
U2 Si13 U3 86.51(4) 5_666 2
U2 Si13 U3 150.97(16) 6_456 2
U3 Si13 U3 82.72(8) 12_565 2
Ru6 Si14 Si7 129.28(9) 10_556 2
Ru6 Si14 Ru7 129.28(9) 10_556 2
Si7 Si14 Ru7 0.000(12) 2 2
Ru6 Si14 Si7 129.28(9) 10_556 10_556
Si7 Si14 Si7 60.46(7) 2 10_556
Ru7 Si14 Si7 60.46(7) 2 10_556
Ru6 Si14 Ru7 129.28(9) 10_556 10_556
Si7 Si14 Ru7 60.46(7) 2 10_556
Ru7 Si14 Ru7 60.46(7) 2 10_556
Si7 Si14 Ru7 0.000(12) 10_556 10_556
Ru6 Si14 Si12 130.67(9) 10_556 13
Si7 Si14 Si12 99.55(11) 2 13
Ru7 Si14 Si12 99.55(11) 2 13
Si7 Si14 Si12 65.01(8) 10_556 13
Ru7 Si14 Si12 65.01(8) 10_556 13
Ru6 Si14 Si12 130.67(9) 10_556 .
Si7 Si14 Si12 65.01(8) 2 .
Ru7 Si14 Si12 65.01(8) 2 .
Si7 Si14 Si12 99.55(11) 10_556 .
Ru7 Si14 Si12 99.55(11) 10_556 .
Si12 Si14 Si12 71.50(14) 13 .
Ru6 Si14 U2 75.33(5) 10_556 14_665
Si7 Si14 U2 132.07(8) 2 14_665
Ru7 Si14 U2 132.07(8) 2 14_665
Si7 Si14 U2 72.34(3) 10_556 14_665
Ru7 Si14 U2 72.34(3) 10_556 14_665
Si12 Si14 U2 65.25(6) 13 14_665
Si12 Si14 U2 135.31(11) . 14_665
Ru6 Si14 U2 75.33(5) 10_556 2
Si7 Si14 U2 72.34(3) 2 2
Ru7 Si14 U2 72.34(3) 2 2
Si7 Si14 U2 132.07(8) 10_556 2
Ru7 Si14 U2 132.07(8) 10_556 2
Si12 Si14 U2 135.31(11) 13 2
Si12 Si14 U2 65.25(6) . 2
U2 Si14 U2 150.31(10) 14_665 2
Ru6 Si14 U3 70.60(7) 10_556 9_556
Si7 Si14 U3 69.87(6) 2 9_556
Ru7 Si14 U3 69.87(6) 2 9_556
Si7 Si14 U3 69.87(6) 10_556 9_556
Ru7 Si14 U3 69.87(6) 10_556 9_556
Si12 Si14 U3 132.28(10) 13 9_556
Si12 Si14 U3 132.28(10) . 9_556
U2 Si14 U3 87.29(5) 14_665 9_556
U2 Si14 U3 87.29(5) 2 9_556
Ru6 Si14 U1 79.16(7) 10_556 .
Si7 Si14 U1 134.14(8) 2 .
Ru7 Si14 U1 134.14(8) 2 .
Si7 Si14 U1 134.14(8) 10_556 .
Ru7 Si14 U1 134.14(8) 10_556 .
Si12 Si14 U1 69.36(9) 13 .
Si12 Si14 U1 69.36(9) . .
U2 Si14 U1 85.07(5) 14_665 .
U2 Si14 U1 85.07(5) 2 .
U3 Si14 U1 149.76(10) 9_556 .

loop_
_geom_bond_atom_site_label_1
_geom_bond_atom_site_label_2
_geom_bond_distance
_geom_bond_site_symmetry_2
U1 Si14 2.981(2) .
U1 Si14 2.981(2) 2
U1 Si14 2.981(2) 12_565
U1 Si14 2.981(2) 11_655
U1 Si12 3.201(4) 13
U1 Si12 3.201(4) .
U1 Si12 3.201(4) 2
U1 Si12 3.201(4) 14_665
U1 Si11 3.261(3) 2_556
U1 Si11 3.261(3) 14_666
U1 Si11 3.261(3) 13_556
U1 Si11 3.261(3) 1_556
U2 Si14 2.9166(8) 12_565
U2 Si14 2.9166(8) 2
U2 Si13 2.921(2) 5_666
U2 Si13 2.921(2) 6_456
U2 Si12 2.996(3) 2
U2 Si10 3.0644(11) 1_556
U2 Si10 3.0644(11) 11_656
U2 Ru8 3.1877(17) 5_666
U2 Si8 3.1877(17) 5_666
U2 Ru8 3.1877(17) 6_456
U2 Si8 3.1877(17) 6_456
U2 Si8 3.207(2) .
U3 Si9 2.9129(13) .
U3 Si14 2.974(2) 9_556
U3 Si13 3.012(2) 14_665
U3 Si13 3.012(2) 2
U3 Si11 3.0540(18) 13
U3 Si11 3.0540(18) .
U3 Ru6 3.1280(7) 2
U3 Si7 3.1657(6) 2
U3 Ru7 3.1657(6) 2
U3 Si7 3.1657(6) 10_556
U3 Ru7 3.1657(6) 10_556
U3 Si12 3.232(2) 13
Ru4 Si10 2.491(3) 3_565
Ru4 Si10 2.491(3) 4_645
Ru4 Si10 2.491(3) 9_665
Ru4 Si10 2.491(3) 10_655
Ru4 Si13 2.566(3) 14_765
Ru4 Si13 2.566(3) 10_655
Ru4 Si13 2.566(3) 9_665
Ru4 Si13 2.566(3) 13
Ru4 U2 3.2353(4) 13_554
Ru4 U2 3.2353(4) 9_666
Ru4 U2 3.2353(4) 14_764
Ru4 U2 3.2353(4) 10_656
Ru5 Si12 2.358(3) 2
Ru5 Si12 2.358(3) 14_665
Ru5 Si12 2.358(3) 13
Ru5 Si12 2.358(3) .
Ru5 Si9 2.361(5) .
Ru5 U3 3.2419(8) 2
Ru5 U3 3.2419(8) 12_565
Ru5 U3 3.2419(8) 11_655
Ru6 Si11 2.3449(11) 10_665
Ru6 Si11 2.3449(11) 6
Ru6 Si10 2.351(2) .
Ru6 Si10 2.351(2) 9_665
Ru6 Si14 2.373(3) 10_666
Ru6 Ru6 3.0502(13) 9_665
Ru6 U3 3.1280(7) 2
Ru6 U2 3.2607(4) 9_666
Ru6 U2 3.2607(4) 5_666
Ru6 U3 3.2718(8) 10_665
Ru6 U1 3.4434(8) 9_666
Ru7 Si8 2.2945(12) .
Ru7 Ru8 2.2945(12) 5_666
Ru7 Si8 2.2945(12) 5_666
Ru7 Si14 2.516(2) 10_666
Ru7 Si14 2.516(2) 2
Ru7 Si7 2.534(2) 9_666
Ru7 Ru7 2.534(2) 9_666
Ru7 Si12 2.762(2) 6_556
Ru7 Si12 2.762(2) 2
Ru7 U3 3.1657(6) 10_666
Ru7 U3 3.1657(6) 2
Si8 Si12 2.250(4) 2
Si8 Si7 2.2945(12) 11_655
Si8 Ru7 2.2945(12) 11_655
Si8 Si13 2.418(5) .
Si8 Ru8 2.974(3) 5_666
Si8 Ru8 2.974(3) 6_456
Si8 U2 3.1877(17) 5_666
Si8 U2 3.1877(17) 6_456
Si9 Si11 2.519(4) 13
Si9 Si11 2.519(4) .
Si9 Si11 2.519(4) 2
Si9 Si11 2.519(4) 14_665
Si9 U3 2.9129(13) 2
Si9 U3 2.9129(13) 12_565
Si9 U3 2.9129(13) 11_655
Si10 Ru6 2.351(2) 9_665
Si10 Si13 2.461(3) 5_665
Si10 Si13 2.461(3) .
Si10 Ru4 2.491(3) 9_665
Si10 U2 3.0644(11) 1_554
Si10 U2 3.0644(11) 5_666
Si10 U3 3.3350(17) 10_665
Si10 U3 3.3350(17) 2
Si11 Ru6 2.3449(11) 4_645
Si11 Ru6 2.3449(11) 10
Si11 Si13 2.711(4) 2
Si11 Si11 2.791(4) 14_665
Si11 Si11 2.791(4) 13
Si11 U3 3.0540(18) 11_655
Si11 U1 3.261(3) 1_554
Si11 U2 3.268(2) 2_554
Si12 Ru8 2.250(4) 2
Si12 Si8 2.250(4) 2
Si12 Si14 2.621(3) 11_655
Si12 Si14 2.621(3) .
Si12 Si7 2.762(2) 2
Si12 Ru7 2.762(2) 2
Si12 Si7 2.762(2) 12_565
Si12 Ru7 2.762(2) 12_565
Si12 U2 2.996(3) 2
Si13 Si10 2.461(3) 11_655
Si13 Ru4 2.566(3) 9_665
Si13 Si11 2.711(4) 2
Si13 U2 2.921(2) 5_666
Si13 U2 2.921(2) 6_456
Si13 U3 3.012(2) 12_565
Si13 U3 3.012(2) 2
Si14 Ru6 2.373(3) 10_556
Si14 Si7 2.516(2) 2
Si14 Ru7 2.516(2) 2
Si14 Si7 2.516(2) 10_556
Si14 Ru7 2.516(2) 10_556
Si14 Si12 2.621(3) 13
Si14 U2 2.9166(8) 14_665
Si14 U2 2.9166(8) 2
Si14 U3 2.974(2) 9_556
